data_2003777
loop_
_publ_author_name
'Bola\~nos-Garc\'ia, V. M.'
'Jaramillo-Flores, M. E.'
'Panneerselvam, K.'
'Soriano-Garc\'ia, M.'

_publ_section_title
;
 (+-)-1-Acetoxy-8-hydroxy-1,4,4a,9a-tetrahydroanthraquinone
;
_journal_issue 8
_journal_name_full 'Acta Crystallographica Section C'
_journal_page_first 1641
_journal_page_last 1643
_journal_paper_doi 10.1107/S0108270195001107
_journal_volume 51
_journal_year 1995
_chemical_compound_source
;
moved to publ/section/exptl/prep
;
_chemical_formula_structural 'C16 H14 O5'
_chemical_formula_sum 'C16 H14 O5'
_chemical_formula_weight 286.27
_chemical_name_systematic
;
(+)-1-Acetoxy-8-hydroxy-1,4,4a,9a-tetrahydro-anthraquinone
;
_space_group_IT_number 61
_symmetry_cell_setting orthorhombic
_symmetry_space_group_name_Hall '-P 2ac 2ab'
_symmetry_space_group_name_H-M 'P b c a'
_audit_creation_method SHELXL
_cell_angle_alpha 90.00
_cell_angle_beta 90.00
_cell_angle_gamma 90.00
_cell_formula_units_Z 8
_cell_length_a 14.383(4)
_cell_length_b 9.579(2)
_cell_length_c 20.122(5)
_cell_measurement_reflns_used 25
_cell_measurement_temperature 293(2)
_cell_measurement_theta_max 45
_cell_measurement_theta_min 15
_cell_volume 2772.3(12)
_computing_cell_refinement 'XSCANS (Siemens, 1991)'
_computing_data_collection 'P4 diffractometer software'
_computing_data_reduction 'XSCANS (Siemens, 1991)'
_computing_molecular_graphics 'SHELXTL-Plus (Sheldrick, 1990)'
_computing_publication_material 'SHELXL93 (Sheldrick, 1993)'
_computing_structure_refinement 'SHELXL93 (Sheldrick, 1993)'
_computing_structure_solution 'SHELXS86 (Sheldrick, 1985)'
_diffrn_ambient_temperature 293(2)
_diffrn_measurement_device P4
_diffrn_measurement_method \q/2\q
_diffrn_radiation_monochromator graphite
_diffrn_radiation_source 'fine-focus sealed tube'
_diffrn_radiation_type CuK\a
_diffrn_radiation_wavelength 1.54178
_diffrn_reflns_av_R_equivalents 0.1303
_diffrn_reflns_av_sigmaI/netI 0.0254
_diffrn_reflns_limit_h_max 15
_diffrn_reflns_limit_h_min 0
_diffrn_reflns_limit_k_max 10
_diffrn_reflns_limit_k_min 0
_diffrn_reflns_limit_l_max 1
_diffrn_reflns_limit_l_min -21
_diffrn_reflns_number 1845
_diffrn_reflns_theta_max 56.73
_diffrn_reflns_theta_min 4.39
_diffrn_standards_decay_% 3
_diffrn_standards_interval_count 100
_diffrn_standards_number 3
_exptl_absorpt_coefficient_mu 0.856
_exptl_absorpt_correction_type none
_exptl_crystal_colour 'pale yellow'
_exptl_crystal_density_diffrn 1.372
_exptl_crystal_description needle
_exptl_crystal_F_000 1200
_exptl_crystal_size_max 0.30
_exptl_crystal_size_mid 0.20
_exptl_crystal_size_min 0.20
_refine_diff_density_max 0.225
_refine_diff_density_min -0.164
_refine_ls_extinction_method none
_refine_ls_goodness_of_fit_all 1.081
_refine_ls_goodness_of_fit_obs 1.104
_refine_ls_hydrogen_treatment 'All H atoms were refined isotropically'
_refine_ls_matrix_type full
_refine_ls_number_parameters 246
_refine_ls_number_reflns 1844
_refine_ls_number_restraints 0
_refine_ls_restrained_S_all 1.081
_refine_ls_restrained_S_obs 1.104
_refine_ls_R_factor_all 0.0545
_refine_ls_R_factor_obs 0.0478
_refine_ls_shift/esd_max 0.016
_refine_ls_shift/esd_mean 0.003
_refine_ls_structure_factor_coef Fsqd
_refine_ls_weighting_scheme
;
calc w = 1/[\s^2^(F~o~^2^) + (0.0810P)^2^ + 1.5334P]
where P = (F~o~^2^ + 2F~c~^2^)/3
;
_refine_ls_wR_factor_all 0.1427
_refine_ls_wR_factor_obs 0.1344
_reflns_number_observed 1599
_reflns_number_total 1844
_reflns_observed_criterion >2sigma(I)
_cod_data_source_file fg1057.cif
_cod_data_source_block I
_cod_database_code 2003777

loop_
_symmetry_equiv_pos_as_xyz
'x, y, z'
'-x+1/2, -y, z+1/2'
'-x, y+1/2, -z+1/2'
'x+1/2, -y+1/2, -z'
'-x, -y, -z'
'x-1/2, y, -z-1/2'
'x, -y-1/2, z-1/2'
'-x-1/2, y-1/2, z'

loop_
_atom_site_aniso_label
_atom_site_aniso_U_11
_atom_site_aniso_U_12
_atom_site_aniso_U_13
_atom_site_aniso_U_22
_atom_site_aniso_U_23
_atom_site_aniso_U_33
C1 0.058(2) 0.0085(15) -0.0136(14) 0.048(2) -0.0062(13) 0.038(2)
C2 0.112(3) 0.028(2) -0.013(2) 0.059(2) 0.006(2) 0.039(2)
C3 0.121(3) 0.010(2) 0.010(2) 0.057(2) 0.009(2) 0.032(2)
C4 0.076(2) -0.003(2) 0.015(2) 0.058(2) 0.0055(15) 0.038(2)
C4a 0.046(2) 0.0014(13) 0.0057(12) 0.0344(15) 0.0011(11) 0.0348(14)
C5 0.043(2) -0.0048(14) -0.0063(13) 0.049(2) -0.0068(14) 0.050(2)
C6 0.052(2) 0.004(2) -0.0141(15) 0.079(2) -0.013(2) 0.041(2)
C7 0.050(2) 0.006(2) -0.0010(13) 0.077(2) 0.002(2) 0.031(2)
C8 0.041(2) 0.0081(13) 0.0030(12) 0.0420(14) 0.0021(11) 0.0343(14)
C8a 0.0350(13) 0.0035(11) 0.0024(11) 0.0356(13) -0.0010(11) 0.0311(14)
C9 0.0381(15) 0.0028(12) -0.0004(11) 0.0320(14) -0.0046(11) 0.0384(15)
C9a 0.049(2) 0.0028(12) -0.0027(12) 0.0366(14) -0.0051(11) 0.0292(13)
C10 0.0378(14) 0.0022(12) 0.0020(12) 0.0336(14) 0.0059(12) 0.046(2)
C10a 0.0379(14) 0.0018(11) -0.0030(11) 0.0308(13) 0.0002(11) 0.0370(14)
C11 0.046(2) 0.0025(13) 0.0010(13) 0.041(2) 0.0057(12) 0.0385(15)
C12 0.063(2) -0.001(2) 0.008(2) 0.053(2) -0.012(2) 0.067(2)
O1 0.0484(11) 0.0073(9) -0.0084(8) 0.0462(11) -0.0076(9) 0.0416(11)
O2 0.0620(13) -0.0173(11) 0.0012(10) 0.0494(12) 0.0109(10) 0.0620(13)
O3 0.0403(11) -0.0118(9) 0.0016(8) 0.0581(13) -0.0092(9) 0.0463(11)
O4 0.0484(12) -0.0034(10) 0.0089(9) 0.0590(13) 0.0098(10) 0.0438(12)
O5 0.0527(13) 0.0140(11) -0.0104(11) 0.073(2) -0.0065(11) 0.0594(14)

loop_
_atom_site_label
_atom_site_occupancy
_atom_site_fract_x
_atom_site_fract_y
_atom_site_fract_z
_atom_site_U_iso_or_equiv
_atom_site_thermal_displace_type
_atom_site_calc_flag
_atom_site_type_symbol
C1 1 0.5587(2) 0.1146(3) 0.29169(14) 0.0481(7) Uani d C
C2 1 0.5930(3) 0.1761(4) 0.2283(2) 0.0702(11) Uani d C
C3 1 0.6744(3) 0.1486(4) 0.2035(2) 0.0699(11) Uani d C
C4 1 0.7440(3) 0.0540(4) 0.23402(15) 0.0571(9) Uani d C
C4a 1 0.7187(2) 0.0070(3) 0.30400(13) 0.0384(7) Uani d C
C5 1 0.7785(2) 0.1041(3) 0.48043(14) 0.0471(7) Uani d C
C6 1 0.7536(2) 0.0632(4) 0.54421(15) 0.0572(9) Uani d C
C7 1 0.6773(2) -0.0189(4) 0.55472(15) 0.0525(8) Uani d C
C8 1 0.6236(2) -0.0621(3) 0.50128(12) 0.0391(7) Uani d C
C8a 1 0.6469(2) -0.0228(3) 0.43682(12) 0.0339(6) Uani d C
C9 1 0.5872(2) -0.0597(3) 0.38089(12) 0.0362(6) Uani d C
C9a 1 0.6141(2) -0.0145(3) 0.31199(12) 0.0383(6) Uani d C
C10 1 0.7571(2) 0.0973(3) 0.35832(13) 0.0390(6) Uani d C
C10a 1 0.7266(2) 0.0611(3) 0.42686(12) 0.0352(6) Uani d C
C11 1 0.4984(2) 0.3030(3) 0.35818(13) 0.0421(7) Uani d C
C12 1 0.5236(3) 0.4114(4) 0.4077(2) 0.0607(9) Uani d C
O1 1 0.57082(12) 0.2200(2) 0.34428(9) 0.0454(5) Uani d O
O2 1 0.81466(14) 0.1883(2) 0.34869(10) 0.0578(6) Uani d O
O3 1 0.51368(12) -0.1239(2) 0.38955(9) 0.0483(6) Uani d O
O4 1 0.54838(14) -0.1425(2) 0.51409(10) 0.0504(6) Uani d O
O5 1 0.42382(15) 0.2906(2) 0.33282(10) 0.0619(6) Uani d O
H1 1 0.4931(20) 0.0939(30) 0.2908(14) 0.044(8) Uiso d H
H2 1 0.5449(33) 0.2353(56) 0.2049(25) 0.122(16) Uiso d H
H3 1 0.6913(24) 0.1842(40) 0.1636(19) 0.079(11) Uiso d H
H41 1 0.8011(29) 0.0967(44) 0.2340(20) 0.086(13) Uiso d H
H42 1 0.7511(28) -0.0340(47) 0.2054(20) 0.091(12) Uiso d H
H4A 1 0.7472(18) -0.0810(30) 0.3134(13) 0.037(7) Uiso d H
H5 1 0.8344(22) 0.1546(33) 0.4742(15) 0.053(9) Uiso d H
H6 1 0.7924(25) 0.0951(38) 0.5809(18) 0.080(11) Uiso d H
H7 1 0.6539(22) -0.0511(35) 0.5947(17) 0.063(9) Uiso d H
H9A 1 0.5928(21) -0.0871(34) 0.2813(15) 0.061(9) Uiso d H
H12A 1 0.4695(31) 0.4328(49) 0.4391(23) 0.107(14) Uiso d H
H12B 1 0.5441(34) 0.4821(58) 0.3862(23) 0.113(18) Uiso d H
H12C 1 0.5756(26) 0.3800(38) 0.4345(18) 0.071(11) Uiso d H
HO4 1 0.5169(23) -0.1474(37) 0.4701(19) 0.068(10) Uiso d H

loop_
_atom_type_symbol
_atom_type_description
_atom_type_scat_source
_atom_type_scat_dispersion_real
_atom_type_scat_dispersion_imag
C C 'International Tables Vol C Tables 4.2.6.8 and 6.1.1.4' 0.0181 0.0091
H H 'International Tables Vol C Tables 4.2.6.8 and 6.1.1.4' 0.0000 0.0000
O O 'International Tables Vol C Tables 4.2.6.8 and 6.1.1.4' 0.0492 0.0322

loop_
_geom_angle_atom_site_label_1
_geom_angle_atom_site_label_2
_geom_angle_atom_site_label_3
_geom_angle
_geom_angle_publ_flag
O1 C1 C2 107.8(3) yes
O1 C1 C9a 107.5(2) yes
C2 C1 C9a 112.2(3) yes
O1 C1 H1 105.6(17) no
C2 C1 H1 112.9(17) no
C9a C1 H1 110.4(18) no
C3 C2 C1 123.1(3) yes
C3 C2 H2 124.(3) no
C1 C2 H2 113.(3) no
C2 C3 C4 125.0(3) yes
C2 C3 H3 120.(2) no
C4 C3 H3 115.(2) no
C3 C4 C4a 113.7(3) yes
C3 C4 H41 109.(3) no
C4a C4 H41 110.(3) no
C3 C4 H42 110.(2) no
C4a C4 H42 108.(2) no
H41 C4 H42 106.(3) no
C10 C4a C4 114.5(2) yes
C10 C4a C9a 111.3(2) yes
C4 C4a C9a 111.9(2) yes
C10 C4a H4A 101.9(16) no
C4 C4a H4A 110.0(16) no
C9a C4a H4A 106.4(16) no
C10a C5 C6 120.0(3) yes
C10a C5 H5 120.7(18) no
C6 C5 H5 119.0(18) no
C7 C6 C5 120.8(3) yes
C7 C6 H6 122.(2) no
C5 C6 H6 118.(2) no
C6 C7 C8 120.0(3) yes
C6 C7 H7 128.(2) no
C8 C7 H7 112.(2) no
O4 C8 C7 117.9(2) yes
O4 C8 C8a 121.6(2) yes
C7 C8 C8a 120.5(3) yes
C8 C8a C10a 118.8(2) yes
C8 C8a C9 120.8(2) yes
C10a C8a C9 120.4(2) yes
O3 C9 C8a 121.0(2) yes
O3 C9 C9a 119.6(2) yes
C8a C9 C9a 119.3(2) yes
C9 C9a C1 110.2(2) yes
C9 C9a C4a 112.9(2) yes
C1 C9a C4a 112.1(2) yes
C9 C9a H9A 107.3(18) no
C1 C9a H9A 104.1(18) no
C4a C9a H9A 109.7(18) no
O2 C10 C10a 121.0(2) yes
O2 C10 C4a 123.2(2) yes
C10a C10 C4a 115.6(2) yes
C5 C10a C8a 120.0(2) yes
C5 C10a C10 119.8(2) yes
C8a C10a C10 120.2(2) yes
O5 C11 O1 123.4(3) yes
O5 C11 C12 125.2(3) yes
O1 C11 C12 111.4(3) yes
C11 C12 H12A 112.(3) no
C11 C12 H12B 107.(3) no
H12A C12 H12B 115.(4) no
C11 C12 H12C 110.(2) no
H12A C12 H12C 108.(3) no
H12B C12 H12C 105.(4) no
C11 O1 C1 117.7(2) yes
C8 O4 HO4 103.(2) no

loop_
_geom_bond_atom_site_label_1
_geom_bond_atom_site_label_2
_geom_bond_distance
_geom_bond_publ_flag
C1 C9a 1.526(4) yes
C1 O1 1.473(3) yes
C1 C2 1.489(5) yes
C1 H1 0.97(3) no
C2 C3 1.300(6) yes
C2 H2 1.01(5) no
C3 C4 1.483(5) yes
C3 H3 0.91(4) no
C4 C4a 1.523(4) yes
C4 H41 0.92(4) no
C4 H42 1.03(4) no
C4a C10 1.499(4) yes
C4a H4A 0.96(3) no
C5 C10a 1.374(4) yes
C5 C6 1.389(4) yes
C5 H5 0.95(3) no
C6 C7 1.367(5) yes
C6 H6 0.97(4) no
C7 C8 1.388(4) yes
C7 H7 0.93(3) no
C8 O4 1.352(3) yes
C8 C8a 1.392(4) yes
C8a C10a 1.414(3) yes
C8a C9 1.459(4) yes
C9 O3 1.235(3) yes
C9a C9 1.503(4) yes
C9a C4a 1.527(4) yes
C9a H9A 0.98(3) no
C10 O2 1.218(3) yes
C10 C10a 1.488(4) yes
C11 O5 1.194(3) yes
C11 O1 1.340(3) yes
C11 C12 1.484(5) yes
C12 H12A 1.02(5) no
C12 H12B 0.86(5) no
C12 H12C 0.97(4) no
O4 HO4 1.00(4) no

loop_
_geom_torsion_atom_site_label_1
_geom_torsion_atom_site_label_2
_geom_torsion_atom_site_label_3
_geom_torsion_atom_site_label_4
_geom_torsion
_geom_torsion_publ_flag
C9 C9a C1 O1 53.0(3) no
C4a C9a C1 O1 -73.8(3) no
C9 C9a C1 C2 171.3(3) no
C4a C9a C1 C2 44.5(3) yes
O1 C1 C2 C3 100.2(4) no
C9a C1 C2 C3 -18.0(5) yes
C1 C2 C3 C4 -0.1(6) yes
C2 C3 C4 C4a -9.1(6) yes
C3 C4 C4a C10 -92.1(4) no
C3 C4 C4a C9a 35.8(4) yes
C9 C9a C4a C10 -49.9(3) yes
C1 C9a C4a C10 75.4(3) no
C9 C9a C4a C4 -179.4(2) no
C1 C9a C4a C4 -54.2(3) yes
C10a C5 C6 C7 -0.6(5) no
C5 C6 C7 C8 -0.1(5) no
C6 C7 C8 O4 -179.6(3) no
C6 C7 C8 C8a 0.1(5) no
O4 C8 C8a C10a -179.8(2) no
C7 C8 C8a C10a 0.5(4) no
O4 C8 C8a C9 4.0(4) no
C7 C8 C8a C9 -175.7(2) no
C8 C8a C9 O3 1.6(4) no
C10a C8a C9 O3 -174.5(2) no
C8 C8a C9 C9a 179.5(2) no
C10a C8a C9 C9a 3.4(4) yes
C1 C9a C9 O3 77.6(3) no
C4a C9a C9 O3 -156.1(2) no
C1 C9a C9 C8a -100.4(3) no
C4a C9a C9 C8a 25.9(3) yes
C4 C4a C10 O2 -10.4(4) no
C9a C4a C10 O2 -138.5(3) no
C4 C4a C10 C10a 174.8(2) no
C9a C4a C10 C10a 46.7(3) yes
C6 C5 C10a C8a 1.2(4) no
C6 C5 C10a C10 -175.9(3) no
C8 C8a C10a C5 -1.1(4) no
C9 C8a C10a C5 175.1(2) no
C8 C8a C10a C10 176.0(2) no
C9 C8a C10a C10 -7.8(4) yes
O2 C10 C10a C5 -16.1(4) no
C4a C10 C10a C5 158.9(2) no
O2 C10 C10a C8a 166.8(2) no
C4a C10 C10a C8a -18.3(3) yes
O5 C11 O1 C1 4.3(4) no
C12 C11 O1 C1 -175.0(3) no
C2 C1 O1 C11 94.0(3) no
C9a C1 O1 C11 -144.9(2) no

loop_
_cod_related_entry_id
_cod_related_entry_database
_cod_related_entry_code
1 ChemSpider 240541
